data_1101133
loop_
_publ_author_name
'Juan M. Salas'
'Miguel Quir\'os'
'M. Angustias Romero'
'M. Purificaci\'on S\'anchez'
'Miguel A. Salas'
'Rosario Vilaplana'

_publ_section_title
;
 Metal complexes of theophylline-7-acetic acid. Crystal structure
 of a nickel(II) compound containing non-coordinated
 theophylline-7-acetate ion
;
_journal_name_full Polyhedron
_journal_page_first 611
_journal_page_last 616
_journal_paper_doi 10.1016/0277-5387(94)00279-N
_journal_volume 14
_journal_year 1995
_chemical_formula_sum 'C18 H38 N8 Ni O18'
_chemical_formula_weight 713.23
_space_group_crystal_system triclinic
_space_group_IT_number 2
_space_group_name_Hall '-P 1'
_space_group_name_H-M_alt 'P -1'
_cell_angle_alpha 105.37(1)
_cell_angle_beta 95.31(2)
_cell_angle_gamma 115.17(1)
_cell_formula_units_Z 1
_cell_length_a 8.148(3)
_cell_length_b 9.104(2)
_cell_length_c 11.854(3)
_cell_measurement_temperature 293
_cell_volume 745.8(4)
_diffrn_ambient_temperature 293
_exptl_crystal_density_diffrn 1.59
_refine_ls_R_factor_obs 0.045
_refine_ls_wR_factor_obs 0.042
_cod_depositor_comments
;
 Updating space group information and adding the symmetry operation list.

 Antanas Vaitkus,
 2018-06-14

The following automatic conversions were performed:
'_symmetry_cell_setting' value 'Triclinic' changed to 'triclinic'
according to '/home/saulius/struct/CIF-dictionaries/cif_core.dic'
dictionary named 'cif_core.dic' version 2.4.1 from 2010-06-29.

Automatic conversion script
Id: cif_fix_enum 1527 2010-12-29 10:47:43Z saulius 
;
_cod_original_formula_sum 'C18 H38 N8 Ni O18 '
_cod_database_code 1101133

loop_
_space_group_symop_id
_space_group_symop_operation_xyz
1 x,y,z
2 -x,-y,-z

loop_
_atom_site_aniso_label
_atom_site_aniso_U_11
_atom_site_aniso_U_22
_atom_site_aniso_U_33
_atom_site_aniso_U_12
_atom_site_aniso_U_13
_atom_site_aniso_U_23
Ni 0.0231(2) 0.0186(2) 0.0278(2) 0.0080(2) 0.0039(2) 0.0070(2)
N1 0.033(1) 0.034(1) 0.0269(9) 0.0170(8) 0.0012(8) 0.0079(8)
C1 0.053(2) 0.050(2) 0.032(1) 0.027(1) -0.006(1) 0.009(1)
C2 0.031(1) 0.031(1) 0.031(1) 0.014(1) 0.0044(9) 0.0072(9)
O2 0.050(1) 0.0319(9) 0.0331(9) 0.0173(8) -0.0044(8) -0.0007(7)
N3 0.038(1) 0.0268(9) 0.031(1) 0.0170(8) 0.0008(8) 0.0057(8)
C3 0.067(2) 0.029(1) 0.044(1) 0.023(1) -0.003(1) 0.009(1)
C4 0.026(1) 0.029(1) 0.028(1) 0.0137(9) 0.0030(8) 0.0051(9)
C5 0.027(1) 0.025(1) 0.029(1) 0.0132(9) 0.0052(8) 0.0046(8)
C6 0.029(1) 0.032(1) 0.032(1) 0.0160(9) 0.0075(9) 0.0102(9)
O6 0.053(1) 0.0376(9) 0.043(1) 0.0260(8) 0.0052(8) 0.0156(8)
N7 0.029(1) 0.0278(9) 0.033(1) 0.0145(8) 0.0007(8) 0.0024(8)
C8 0.039(1) 0.037(1) 0.035(1) 0.021(1) -0.005(1) 0.002(1)
N9 0.040(1) 0.034(1) 0.032(1) 0.0220(9) -0.0032(8) 0.0044(8)
C10 0.027(1) 0.024(1) 0.039(1) 0.0085(9) 0.0057(9) 0.0028(9)
C11 0.029(1) 0.024(1) 0.026(1) 0.0116(9) 0.0032(9) 0.0077(8)
O11 0.0319(9) 0.0270(8) 0.054(1) 0.0090(7) 0.0162(8) 0.0148(7)
O12 0.0367(9) 0.0243(8) 0.050(1) 0.0149(7) 0.0113(8) 0.0085(7)
O1W 0.044(1) 0.0294(8) 0.0347(9) 0.0145(8) 0.0144(7) 0.0098(7)
O2W 0.0266(8) 0.0275(8) 0.050(1) 0.0079(7) -0.0032(7) 0.0149(7)
O3W 0.0364(9) 0.0265(8) 0.0408(9) 0.0168(7) 0.0114(7) 0.0131(7)
O4W 0.096(2) 0.041(1) 0.049(1) 0.035(1) -0.018(1) -0.0008(9)
O5W 0.066(1) 0.074(1) 0.047(1) 0.049(1) 0.004(1) -0.003(1)

loop_
_atom_site_label
_atom_site_fract_x
_atom_site_fract_y
_atom_site_fract_z
_atom_site_U_iso_or_equiv
_atom_site_thermal_displace_type
Ni 0.50000 0.50000 0.50000 0.0242(2) Uani
N1 0.7319(3) 0.4183(2) -0.0226(2) 0.0318(8) Uani
C1 0.6115(4) 0.3860(4) -0.1362(2) 0.046(1) Uani
H11 0.6391(4) 0.4995(4) -0.1363(2) 0.076(3) Uiso
H12 0.4814(4) 0.3222(4) -0.1390(2) 0.076(3) Uiso
H13 0.6407(4) 0.3277(4) -0.2053(2) 0.076(3) Uiso
C2 0.7416(3) 0.2751(3) -0.0074(2) 0.0318(9) Uani
O2 0.6619(2) 0.1337(2) -0.0880(1) 0.0428(8) Uani
N3 0.8460(3) 0.2984(2) 0.0992(2) 0.0326(8) Uani
C3 0.8577(4) 0.1508(3) 0.1195(2) 0.048(1) Uani
H31 0.9271(4) 0.1846(3) 0.2000(2) 0.076(3) Uiso
H32 0.9194(4) 0.1108(3) 0.0631(2) 0.076(3) Uiso
H33 0.7343(4) 0.0598(3) 0.1080(2) 0.076(3) Uiso
C4 0.9325(3) 0.4588(3) 0.1873(2) 0.0287(9) Uani
C5 0.9206(3) 0.5974(3) 0.1701(2) 0.0279(9) Uani
C6 0.8187(3) 0.5863(3) 0.0621(2) 0.0300(9) Uani
O6 0.8037(2) 0.7059(2) 0.0399(2) 0.0424(8) Uani
N7 1.0262(2) 0.7334(2) 0.2763(2) 0.0319(8) Uani
C8 1.0898(3) 0.6676(3) 0.3481(2) 0.039(1) Uani
H8 1.1656(3) 0.7345(3) 0.4284(2) 0.076(3) Uiso
N9 1.0374(3) 0.5005(2) 0.2971(2) 0.0361(9) Uani
C10 1.0508(3) 0.9086(3) 0.3099(2) 0.0335(9) Uani
H101 1.1615(3) 0.9822(3) 0.3733(2) 0.076(3) Uiso
H102 1.0651(3) 0.9454(3) 0.2410(2) 0.076(3) Uiso
C11 0.8870(3) 0.9247(2) 0.3534(2) 0.0270(9) Uani
O11 0.7465(2) 0.7919(2) 0.3471(2) 0.0389(7) Uani
O12 0.9076(2) 1.0751(2) 0.3917(2) 0.0377(7) Uani
O1W 0.6060(2) 0.4646(2) 0.3506(2) 0.0370(7) Uani
H11W 0.548(4) 0.391(3) 0.282(2) 0.079(3) Uiso
H12W 0.666(4) 0.554(3) 0.335(3) 0.079(3) Uiso
O2W 0.7676(2) 0.6499(2) 0.6057(2) 0.0369(7) Uani
H21W 0.864(4) 0.733(3) 0.596(3) 0.079(3) Uiso
H22W 0.820(4) 0.596(4) 0.630(3) 0.079(3) Uiso
O3W 0.4884(2) 0.7111(2) 0.4771(2) 0.0333(7) Uani
H31W 0.487(5) 0.792(3) 0.532(2) 0.079(3) Uiso
H32W 0.559(4) 0.755(4) 0.435(3) 0.079(3) Uiso
O4W 0.4126(4) 0.2223(3) 0.1259(2) 0.067(1) Uani
H41W 0.351(4) 0.115(2) 0.118(3) 0.079(3) Uiso
H42W 0.328(4) 0.232(4) 0.081(3) 0.079(3) Uiso
O5W 0.5413(3) 1.0459(3) 0.3475(2) 0.062(1) Uani
H51W 0.649(3) 1.046(4) 0.360(3) 0.079(3) Uiso
H52W 0.501(5) 1.011(4) 0.273(2) 0.079(3) Uiso

loop_
_geom_bond_atom_site_label_1
_geom_bond_atom_site_label_2
_geom_bond_distance
_geom_bond_site_symmetry_2
_geom_bond_publ_flag
Ni O1W# 2.050(2) '####' yes
Ni O2W# 2.060(2) '####' yes
Ni O3W# 2.050(2) '####' yes
N1 C1 1.470(3) . yes
C1 H11 0.96000 . no
C1 H12 0.96000 . no
C1 H13 0.96000 . no
N1 C2 1.396(4) . yes
C2 O2 1.231(2) . yes
C2 N3 1.368(3) . yes
N3 C3 1.466(4) . yes
C3 H31 0.96000 . no
C3 H32 0.96000 . no
C3 H33 0.96000 . no
N3 C4 1.379(2) . yes
C4 C5 1.371(4) . yes
N1 C6 1.408(3) . yes
C5 C6 1.415(3) . yes
C6 O6 1.237(4) . yes
C5 N7 1.387(2) . yes
N7 C8 1.344(4) . yes
C8 H8 0.96000 . no
C4 N9 1.351(3) . yes
C8 N9 1.332(3) . yes
N7 C10 1.456(3) . yes
C10 H101 0.96000 . no
C10 H102 0.96000 . no
C10 C11 1.524(4) . yes
C11 O11 1.239(2) . yes
C11 O12 1.253(3) . yes
Ni O1W 2.050(2) . yes
O1W H11W 0.84(2) . no
O1W H12W 0.84(3) . no
Ni O2W 2.060(2) . yes
O2W H21W 0.87(3) . no
O2W H22W 0.86(4) . no
Ni O3W 2.050(2) . yes
O3W H31W 0.85(3) . no
O3W H32W 0.84(3) . no
O4W H41W 0.86(2) . no
O4W H42W 0.88(4) . no
O5W H51W 0.88(3) . no
O5W H52W 0.84(2) . no
